data_2232865
loop_
_publ_author_name
'Davis, Wade L.'
'Meijboom, Reinout'

_publ_section_title
;
 (Acetylacetonato-\k^2^<i>O</i>,<i>O</i>')carbonyl{dicyclohexyl[4-(dimethylamino)phenyl]phosphane-\k<i>P</i>}rhodium(I)
;
_journal_coeditor_code MW2037
_journal_issue 12
_journal_name_full 'Acta Crystallographica Section E'
_journal_page_first m1874
_journal_paper_doi 10.1107/S1600536811050483
_journal_volume 67
_journal_year 2011
_chemical_formula_iupac '[Rh (C5 H7 O2) (C20 H32 N P) (C O)]'
_chemical_formula_moiety 'C26 H39 N O3 P Rh'
_chemical_formula_sum 'C26 H39 N O3 P Rh'
_chemical_formula_weight 547.46
_chemical_name_systematic
;
(Acetylacetonato-\k^2^<i>O</i>,<i>O</i>')carbonyl{dicyclohexyl[4-\
(dimethylamino)phenyl]phosphane-\k<i>P</i>}rhodium(I)
;
_space_group_IT_number 14
_symmetry_cell_setting monoclinic
_symmetry_space_group_name_Hall '-P 2yn'
_symmetry_space_group_name_H-M 'P 1 21/n 1'
_atom_sites_solution_hydrogens geom
_atom_sites_solution_primary direct
_atom_sites_solution_secondary difmap
_audit_creation_method 'WinGX routine CIF_UPDATE'
_cell_angle_alpha 90.00
_cell_angle_beta 93.241(4)
_cell_angle_gamma 90.00
_cell_formula_units_Z 4
_cell_length_a 12.6865(9)
_cell_length_b 14.5220(11)
_cell_length_c 14.0250(10)
_cell_measurement_reflns_used 9888
_cell_measurement_temperature 100(2)
_cell_measurement_theta_max 66.03
_cell_measurement_theta_min 4.39
_cell_volume 2579.7(3)
_computing_cell_refinement 'SAINT (Bruker 2008)'
_computing_data_collection 'APEX2 (Bruker 2010)'
_computing_data_reduction 'SAINT (Bruker 2008) and XPREP (Bruker 2008)'
_computing_molecular_graphics 'DIAMOND (Brandenburg & Putz, 2005)'
_computing_publication_material 'publCIF (Westrip, 2010) and WinGX (Farrugia, 1999)'
_computing_structure_refinement 'SHELXL97 (Sheldrick, 2008)'
_computing_structure_solution 'SIR97 (Altomare, <i>et al.</i>, 1999)'
_diffrn_ambient_temperature 100(2)
_diffrn_detector_area_resol_mean 8.4
_diffrn_measured_fraction_theta_full 0.979
_diffrn_measured_fraction_theta_max 0.979
_diffrn_measurement_device_type 'Bruker APEX DUO 4K-CCD'
_diffrn_measurement_method '\f and \w scans'
_diffrn_radiation_monochromator 'Incoatec Quazar Multilayer Mirror'
_diffrn_radiation_source 'Incoatec I\mS microfocus X-ray source'
_diffrn_radiation_type CuK\a
_diffrn_radiation_wavelength 1.54178
_diffrn_reflns_av_R_equivalents 0.0607
_diffrn_reflns_av_sigmaI/netI 0.0316
_diffrn_reflns_limit_h_max 13
_diffrn_reflns_limit_h_min -14
_diffrn_reflns_limit_k_max 16
_diffrn_reflns_limit_k_min -16
_diffrn_reflns_limit_l_max 16
_diffrn_reflns_limit_l_min -13
_diffrn_reflns_number 40437
_diffrn_reflns_theta_full 65.03
_diffrn_reflns_theta_max 65.03
_diffrn_reflns_theta_min 4.39
_diffrn_standards_decay_% 0
_diffrn_standards_interval_count 0
_diffrn_standards_interval_time 0
_diffrn_standards_number 0
_exptl_absorpt_coefficient_mu 6.144
_exptl_absorpt_correction_T_max 0.7912
_exptl_absorpt_correction_T_min 0.4215
_exptl_absorpt_correction_type multi-scan
_exptl_absorpt_process_details
;
(SADABS; Bruker, 2008)
;
_exptl_crystal_colour yellow
_exptl_crystal_density_diffrn 1.410
_exptl_crystal_density_method 'not measured'
_exptl_crystal_description triangular
_exptl_crystal_F_000 1144
_exptl_crystal_size_max 0.17
_exptl_crystal_size_mid 0.07
_exptl_crystal_size_min 0.04
_refine_diff_density_max 0.486
_refine_diff_density_min -0.705
_refine_ls_extinction_method none
_refine_ls_goodness_of_fit_ref 1.116
_refine_ls_hydrogen_treatment constr
_refine_ls_matrix_type full
_refine_ls_number_parameters 293
_refine_ls_number_reflns 4303
_refine_ls_number_restraints 0
_refine_ls_restrained_S_all 1.116
_refine_ls_R_factor_all 0.0366
_refine_ls_R_factor_gt 0.0293
_refine_ls_shift/su_max 0.002
_refine_ls_shift/su_mean 0.000
_refine_ls_structure_factor_coef Fsqd
_refine_ls_weighting_details 'calc w=1/[\s^2^(Fo^2^)+(0.0408P)^2^+0.6300P] where P=(Fo^2^+2Fc^2^)/3'
_refine_ls_weighting_scheme calc
_refine_ls_wR_factor_gt 0.0727
_refine_ls_wR_factor_ref 0.0757
_reflns_number_gt 3693
_reflns_number_total 4303
_reflns_threshold_expression >2\s(I)
_cod_data_source_file mw2037.cif
_cod_data_source_block I
_cod_original_sg_symbol_H-M 'P 21/n'
_cod_database_code 2232865
_cod_database_fobs_code 2232865

loop_
_symmetry_equiv_pos_as_xyz
'x, y, z'
'-x+1/2, y+1/2, -z+1/2'
'-x, -y, -z'
'x-1/2, -y-1/2, z-1/2'

loop_
_atom_site_type_symbol
_atom_site_label
_atom_site_fract_x
_atom_site_fract_y
_atom_site_fract_z
_atom_site_U_iso_or_equiv
_atom_site_adp_type
_atom_site_calc_flag
_atom_site_refinement_flags
_atom_site_occupancy
_atom_site_symmetry_multiplicity
Rh Rh1 0.908529(14) 0.744727(13) 0.325453(13) 0.01657(9) Uani d . 1 1
P P1 0.83169(5) 0.87425(5) 0.26682(5) 0.01694(16) Uani d . 1 1
O O1 0.72624(15) 0.71456(15) 0.44366(14) 0.0305(5) Uani d . 1 1
O O3 1.03538(14) 0.76915(13) 0.24378(14) 0.0227(4) Uani d . 1 1
O O2 0.97876(13) 0.62028(12) 0.36911(13) 0.0208(4) Uani d . 1 1
N N1 0.58506(16) 1.10132(17) 0.53812(16) 0.0240(5) Uani d . 1 1
C C1 0.7979(2) 0.72634(19) 0.3971(2) 0.0220(6) Uani d . 1 1
C C7 0.75721(18) 0.94435(18) 0.34654(18) 0.0174(6) Uani d . 1 1
C C8 0.67428(18) 1.00226(18) 0.31360(19) 0.0186(6) Uani d . 1 1
H H3 0.6565 1.0058 0.2470 0.022 Uiso calc R 1 1
C C9 0.61789(18) 1.05425(18) 0.37573(18) 0.0187(6) Uani d . 1 1
H H4 0.5618 1.0922 0.3511 0.022 Uiso calc R 1 1
C C10 0.64221(18) 1.05186(18) 0.47480(18) 0.0175(6) Uani d . 1 1
C C13 0.6132(2) 1.0988(2) 0.63920(19) 0.0277(7) Uani d . 1 1
H H6A 0.6049 1.0359 0.6630 0.042 Uiso calc R 1 1
H H6B 0.5670 1.1404 0.6727 0.042 Uiso calc R 1 1
H H6C 0.6868 1.1183 0.6506 0.042 Uiso calc R 1 1
C C14 0.49332(19) 1.1551(2) 0.5047(2) 0.0245(6) Uani d . 1 1
H H7A 0.5166 1.2102 0.4714 0.037 Uiso calc R 1 1
H H7B 0.4534 1.1736 0.5595 0.037 Uiso calc R 1 1
H H7C 0.4482 1.1178 0.4609 0.037 Uiso calc R 1 1
C C11 0.72802(18) 0.99636(18) 0.50780(19) 0.0198(6) Uani d . 1 1
H H8 0.7486 0.9951 0.5740 0.024 Uiso calc R 1 1
C C12 0.78251(18) 0.94380(18) 0.44461(18) 0.0189(6) Uani d . 1 1
H H9 0.8390 0.9061 0.4689 0.023 Uiso calc R 1 1
C C15 0.93139(18) 0.95227(19) 0.21934(18) 0.0194(6) Uani d . 1 1
H H10 0.9798 0.9127 0.1832 0.023 Uiso calc R 1 1
C C16 0.99933(19) 0.9952(2) 0.3020(2) 0.0247(6) Uani d . 1 1
H H11A 0.9550 1.0362 0.3395 0.030 Uiso calc R 1 1
H H11B 1.0278 0.9459 0.3449 0.030 Uiso calc R 1 1
C C17 1.0909(2) 1.0506(2) 0.2639(2) 0.0281(7) Uani d . 1 1
H H12A 1.1300 1.0816 0.3179 0.034 Uiso calc R 1 1
H H12B 1.1401 1.0080 0.2339 0.034 Uiso calc R 1 1
C C18 1.0528(2) 1.12267(19) 0.1909(2) 0.0253(6) Uani d . 1 1
H H13A 1.0122 1.1707 0.2230 0.030 Uiso calc R 1 1
H H13B 1.1146 1.1526 0.1638 0.030 Uiso calc R 1 1
C C19 0.9839(2) 1.0799(2) 0.1111(2) 0.0252(6) Uani d . 1 1
H H14A 1.0269 1.0371 0.0743 0.030 Uiso calc R 1 1
H H14B 0.9568 1.1289 0.0671 0.030 Uiso calc R 1 1
C C20 0.8904(2) 1.02713(19) 0.1499(2) 0.0233(6) Uani d . 1 1
H H15A 0.8446 1.0703 0.1833 0.028 Uiso calc R 1 1
H H15B 0.8479 0.9987 0.0964 0.028 Uiso calc R 1 1
C C21 0.73975(18) 0.84942(19) 0.16375(18) 0.0189(6) Uani d . 1 1
H H16 0.7136 0.9092 0.1362 0.023 Uiso calc R 1 1
C C26 0.64365(19) 0.7920(2) 0.19092(19) 0.0232(6) Uani d . 1 1
H H17A 0.6683 0.7336 0.2211 0.028 Uiso calc R 1 1
H H17B 0.6036 0.8264 0.2379 0.028 Uiso calc R 1 1
C C25 0.5715(2) 0.7708(2) 0.1027(2) 0.0265(7) Uani d . 1 1
H H18A 0.5431 0.8290 0.0751 0.032 Uiso calc R 1 1
H H18B 0.5112 0.7330 0.1216 0.032 Uiso calc R 1 1
C C24 0.6310(2) 0.7191(2) 0.0275(2) 0.0297(7) Uani d . 1 1
H H19A 0.5835 0.7085 -0.0299 0.036 Uiso calc R 1 1
H H19B 0.6545 0.6585 0.0530 0.036 Uiso calc R 1 1
C C23 0.7269(2) 0.7754(2) 0.0004(2) 0.0292(7) Uani d . 1 1
H H20A 0.7667 0.7402 -0.0461 0.035 Uiso calc R 1 1
H H20B 0.7025 0.8334 -0.0307 0.035 Uiso calc R 1 1
C C22 0.7991(2) 0.7978(2) 0.08685(19) 0.0239(6) Uani d . 1 1
H H21A 0.8584 0.8364 0.0670 0.029 Uiso calc R 1 1
H H21B 0.8290 0.7400 0.1143 0.029 Uiso calc R 1 1
C C4 1.11553(19) 0.7161(2) 0.23583(19) 0.0194(6) Uani d . 1 1
C C6 1.1979(2) 0.75500(19) 0.1732(2) 0.0259(7) Uani d . 1 1
H H23A 1.1729 0.8137 0.1458 0.039 Uiso calc R 1 1
H H23B 1.2103 0.7115 0.1216 0.039 Uiso calc R 1 1
H H23C 1.2639 0.7651 0.2115 0.039 Uiso calc R 1 1
C C3 1.13142(18) 0.63104(18) 0.27803(18) 0.0203(6) Uani d . 1 1
H H24 1.1929 0.5983 0.2624 0.024 Uiso calc R 1 1
C C2 1.06540(19) 0.58785(19) 0.34208(19) 0.0205(6) Uani d . 1 1
C C5 1.0972(2) 0.4964(2) 0.3834(2) 0.0277(7) Uani d . 1 1
H H26A 1.0910 0.4977 0.4528 0.042 Uiso calc R 1 1
H H26B 1.1704 0.4832 0.3693 0.042 Uiso calc R 1 1
H H26C 1.0509 0.4484 0.3553 0.042 Uiso calc R 1 1

loop_
_atom_site_aniso_label
_atom_site_aniso_U_11
_atom_site_aniso_U_22
_atom_site_aniso_U_33
_atom_site_aniso_U_12
_atom_site_aniso_U_13
_atom_site_aniso_U_23
Rh1 0.01554(13) 0.01623(14) 0.01817(13) 0.00170(7) 0.00311(9) 0.00093(8)
P1 0.0158(3) 0.0166(4) 0.0187(3) 0.0017(2) 0.0031(3) 0.0004(3)
O1 0.0295(10) 0.0310(12) 0.0326(12) -0.0047(9) 0.0158(9) 0.0000(10)
O3 0.0207(9) 0.0207(11) 0.0270(11) 0.0051(8) 0.0053(8) 0.0060(8)
O2 0.0189(8) 0.0190(11) 0.0246(10) 0.0023(7) 0.0023(8) 0.0007(8)
N1 0.0247(11) 0.0267(14) 0.0210(12) 0.0064(10) 0.0035(10) -0.0028(10)
C1 0.0272(15) 0.0127(15) 0.0257(16) 0.0040(11) -0.0002(13) 0.0013(12)
C7 0.0146(11) 0.0171(15) 0.0209(14) -0.0023(10) 0.0032(10) -0.0012(11)
C8 0.0186(12) 0.0180(15) 0.0191(14) -0.0015(10) 0.0008(11) 0.0022(11)
C9 0.0156(11) 0.0153(15) 0.0253(15) 0.0000(10) 0.0009(11) 0.0012(12)
C10 0.0167(11) 0.0121(14) 0.0241(15) -0.0030(10) 0.0040(11) -0.0011(11)
C13 0.0349(15) 0.0265(17) 0.0224(15) 0.0025(13) 0.0079(13) -0.0031(13)
C14 0.0208(12) 0.0219(16) 0.0318(16) 0.0029(11) 0.0097(12) 0.0000(13)
C11 0.0212(12) 0.0200(16) 0.0181(14) 0.0003(11) -0.0006(11) -0.0004(11)
C12 0.0148(11) 0.0172(15) 0.0246(15) 0.0006(10) 0.0007(10) 0.0018(12)
C15 0.0178(12) 0.0187(15) 0.0218(14) 0.0005(10) 0.0029(11) -0.0001(12)
C16 0.0205(12) 0.0262(17) 0.0272(15) -0.0033(11) -0.0014(11) 0.0046(13)
C17 0.0195(13) 0.0297(18) 0.0350(17) -0.0052(12) 0.0002(12) 0.0036(14)
C18 0.0216(13) 0.0213(16) 0.0336(16) -0.0035(11) 0.0069(12) 0.0039(13)
C19 0.0256(13) 0.0238(16) 0.0269(15) 0.0011(12) 0.0061(12) 0.0088(13)
C20 0.0221(13) 0.0215(16) 0.0265(15) -0.0008(11) 0.0025(11) 0.0023(13)
C21 0.0197(12) 0.0183(15) 0.0191(14) 0.0021(11) 0.0044(11) -0.0009(11)
C26 0.0217(13) 0.0257(17) 0.0221(15) -0.0010(12) 0.0019(11) -0.0015(12)
C25 0.0229(14) 0.0284(17) 0.0276(17) 0.0024(12) -0.0034(12) -0.0025(13)
C24 0.0326(15) 0.0296(18) 0.0259(16) 0.0053(13) -0.0080(13) -0.0085(14)
C23 0.0376(16) 0.0313(18) 0.0189(15) 0.0111(14) 0.0014(13) -0.0019(13)
C22 0.0277(14) 0.0230(17) 0.0214(15) 0.0042(12) 0.0064(12) -0.0008(13)
C4 0.0163(12) 0.0234(16) 0.0184(14) 0.0016(11) 0.0004(11) -0.0054(12)
C6 0.0206(14) 0.0278(18) 0.0301(17) 0.0018(11) 0.0083(13) 0.0044(13)
C3 0.0161(11) 0.0217(16) 0.0230(14) 0.0036(11) 0.0016(11) -0.0034(12)
C2 0.0208(12) 0.0202(16) 0.0201(14) 0.0009(11) -0.0014(11) -0.0043(12)
C5 0.0298(14) 0.0216(17) 0.0324(17) 0.0053(12) 0.0073(13) 0.0030(13)

loop_
_atom_type_symbol
_atom_type_description
_atom_type_scat_dispersion_real
_atom_type_scat_dispersion_imag
_atom_type_scat_source
C C 0.0181 0.0091 'International Tables Vol C Tables 4.2.6.8 and 6.1.1.4'
H H 0.0000 0.0000 'International Tables Vol C Tables 4.2.6.8 and 6.1.1.4'
N N 0.0311 0.0180 'International Tables Vol C Tables 4.2.6.8 and 6.1.1.4'
O O 0.0492 0.0322 'International Tables Vol C Tables 4.2.6.8 and 6.1.1.4'
P P 0.2955 0.4335 'International Tables Vol C Tables 4.2.6.8 and 6.1.1.4'
Rh Rh 0.0927 3.6045 'International Tables Vol C Tables 4.2.6.8 and 6.1.1.4'

loop_
_geom_angle_atom_site_label_1
_geom_angle_atom_site_label_2
_geom_angle_atom_site_label_3
_geom_angle
C1 Rh1 O3 178.64(10)
C1 Rh1 O2 92.36(10)
O3 Rh1 O2 88.76(7)
C1 Rh1 P1 89.59(9)
O3 Rh1 P1 89.36(5)
O2 Rh1 P1 175.54(5)
C7 P1 C21 105.34(11)
C7 P1 C15 105.57(11)
C21 P1 C15 104.66(12)
C7 P1 Rh1 118.21(9)
C21 P1 Rh1 111.40(9)
C15 P1 Rh1 110.63(9)
C4 O3 Rh1 126.32(17)
C2 O2 Rh1 126.39(16)
C10 N1 C13 120.6(2)
C10 N1 C14 120.8(2)
C13 N1 C14 118.6(2)
O1 C1 Rh1 179.9(3)
C12 C7 C8 117.0(2)
C12 C7 P1 120.35(19)
C8 C7 P1 122.6(2)
C9 C8 C7 121.6(2)
C9 C8 H3 119.2
C7 C8 H3 119.2
C8 C9 C10 121.1(2)
C8 C9 H4 119.4
C10 C9 H4 119.4
N1 C10 C9 121.9(2)
N1 C10 C11 120.7(2)
C9 C10 C11 117.4(2)
N1 C13 H6A 109.5
N1 C13 H6B 109.5
H6A C13 H6B 109.5
N1 C13 H6C 109.5
H6A C13 H6C 109.5
H6B C13 H6C 109.5
N1 C14 H7A 109.5
N1 C14 H7B 109.5
H7A C14 H7B 109.5
N1 C14 H7C 109.5
H7A C14 H7C 109.5
H7B C14 H7C 109.5
C12 C11 C10 120.6(2)
C12 C11 H8 119.7
C10 C11 H8 119.7
C11 C12 C7 122.2(2)
C11 C12 H9 118.9
C7 C12 H9 118.9
C20 C15 C16 110.3(2)
C20 C15 P1 116.72(17)
C16 C15 P1 110.03(17)
C20 C15 H10 106.4
C16 C15 H10 106.4
P1 C15 H10 106.4
C17 C16 C15 110.7(2)
C17 C16 H11A 109.5
C15 C16 H11A 109.5
C17 C16 H11B 109.5
C15 C16 H11B 109.5
H11A C16 H11B 108.1
C18 C17 C16 112.2(2)
C18 C17 H12A 109.2
C16 C17 H12A 109.2
C18 C17 H12B 109.2
C16 C17 H12B 109.2
H12A C17 H12B 107.9
C19 C18 C17 111.3(2)
C19 C18 H13A 109.4
C17 C18 H13A 109.4
C19 C18 H13B 109.4
C17 C18 H13B 109.4
H13A C18 H13B 108.0
C18 C19 C20 111.5(2)
C18 C19 H14A 109.3
C20 C19 H14A 109.3
C18 C19 H14B 109.3
C20 C19 H14B 109.3
H14A C19 H14B 108.0
C15 C20 C19 109.8(2)
C15 C20 H15A 109.7
C19 C20 H15A 109.7
C15 C20 H15B 109.7
C19 C20 H15B 109.7
H15A C20 H15B 108.2
C26 C21 C22 109.5(2)
C26 C21 P1 112.73(17)
C22 C21 P1 109.34(17)
C26 C21 H16 108.4
C22 C21 H16 108.4
P1 C21 H16 108.4
C25 C26 C21 110.8(2)
C25 C26 H17A 109.5
C21 C26 H17A 109.5
C25 C26 H17B 109.5
C21 C26 H17B 109.5
H17A C26 H17B 108.1
C26 C25 C24 111.2(2)
C26 C25 H18A 109.4
C24 C25 H18A 109.4
C26 C25 H18B 109.4
C24 C25 H18B 109.4
H18A C25 H18B 108.0
C25 C24 C23 109.9(3)
C25 C24 H19A 109.7
C23 C24 H19A 109.7
C25 C24 H19B 109.7
C23 C24 H19B 109.7
H19A C24 H19B 108.2
C22 C23 C24 111.7(2)
C22 C23 H20A 109.3
C24 C23 H20A 109.3
C22 C23 H20B 109.3
C24 C23 H20B 109.3
H20A C23 H20B 107.9
C23 C22 C21 111.5(2)
C23 C22 H21A 109.3
C21 C22 H21A 109.3
C23 C22 H21B 109.3
C21 C22 H21B 109.3
H21A C22 H21B 108.0
O3 C4 C3 126.6(2)
O3 C4 C6 113.8(2)
C3 C4 C6 119.6(2)
C4 C6 H23A 109.5
C4 C6 H23B 109.5
H23A C6 H23B 109.5
C4 C6 H23C 109.5
H23A C6 H23C 109.5
H23B C6 H23C 109.5
C4 C3 C2 126.4(2)
C4 C3 H24 116.8
C2 C3 H24 116.8
O2 C2 C3 125.4(3)
O2 C2 C5 115.6(2)
C3 C2 C5 119.0(2)
C2 C5 H26A 109.5
C2 C5 H26B 109.5
H26A C5 H26B 109.5
C2 C5 H26C 109.5
H26A C5 H26C 109.5
H26B C5 H26C 109.5

loop_
_geom_bond_atom_site_label_1
_geom_bond_atom_site_label_2
_geom_bond_distance
Rh1 C1 1.792(3)
Rh1 O3 2.0582(17)
Rh1 O2 2.0912(18)
Rh1 P1 2.2525(7)
P1 C7 1.816(2)
P1 C21 1.841(3)
P1 C15 1.850(2)
O1 C1 1.161(3)
O3 C4 1.285(3)
O2 C2 1.273(3)
N1 C10 1.379(3)
N1 C13 1.443(3)
N1 C14 1.457(3)
C7 C12 1.395(4)
C7 C8 1.405(4)
C8 C9 1.383(3)
C8 H3 0.9500
C9 C10 1.407(4)
C9 H4 0.9500
C10 C11 1.411(4)
C13 H6A 0.9800
C13 H6B 0.9800
C13 H6C 0.9800
C14 H7A 0.9800
C14 H7B 0.9800
C14 H7C 0.9800
C11 C12 1.384(3)
C11 H8 0.9500
C12 H9 0.9500
C15 C20 1.530(4)
C15 C16 1.537(4)
C15 H10 1.0000
C16 C17 1.534(3)
C16 H11A 0.9900
C16 H11B 0.9900
C17 C18 1.523(4)
C17 H12A 0.9900
C17 H12B 0.9900
C18 C19 1.515(4)
C18 H13A 0.9900
C18 H13B 0.9900
C19 C20 1.537(3)
C19 H14A 0.9900
C19 H14B 0.9900
C20 H15A 0.9900
C20 H15B 0.9900
C21 C26 1.543(3)
C21 C22 1.544(3)
C21 H16 1.0000
C26 C25 1.528(4)
C26 H17A 0.9900
C26 H17B 0.9900
C25 C24 1.528(4)
C25 H18A 0.9900
C25 H18B 0.9900
C24 C23 1.531(4)
C24 H19A 0.9900
C24 H19B 0.9900
C23 C22 1.513(4)
C23 H20A 0.9900
C23 H20B 0.9900
C22 H21A 0.9900
C22 H21B 0.9900
C4 C3 1.380(4)
C4 C6 1.512(4)
C6 H23A 0.9800
C6 H23B 0.9800
C6 H23C 0.9800
C3 C2 1.410(4)
C3 H24 0.9500
C2 C5 1.495(4)
C5 H26A 0.9800
C5 H26B 0.9800
C5 H26C 0.9800

loop_
_geom_torsion_atom_site_label_1
_geom_torsion_atom_site_label_2
_geom_torsion_atom_site_label_3
_geom_torsion_atom_site_label_4
_geom_torsion
C1 Rh1 P1 C7 36.35(13)
O3 Rh1 P1 C7 -142.79(11)
C1 Rh1 P1 C21 -85.84(12)
O3 Rh1 P1 C21 95.02(9)
C1 Rh1 P1 C15 158.19(13)
O3 Rh1 P1 C15 -20.95(11)
O2 Rh1 O3 C4 0.2(2)
P1 Rh1 O3 C4 -175.7(2)
C1 Rh1 O2 C2 179.1(2)
O3 Rh1 O2 C2 -1.7(2)
C21 P1 C7 C12 152.7(2)
C15 P1 C7 C12 -96.8(2)
Rh1 P1 C7 C12 27.5(2)
C21 P1 C7 C8 -28.6(2)
C15 P1 C7 C8 81.8(2)
Rh1 P1 C7 C8 -153.80(18)
C12 C7 C8 C9 -2.0(4)
P1 C7 C8 C9 179.28(19)
C7 C8 C9 C10 0.6(4)
C13 N1 C10 C9 -178.8(2)
C14 N1 C10 C9 2.9(4)
C13 N1 C10 C11 1.3(4)
C14 N1 C10 C11 -177.0(2)
C8 C9 C10 N1 -178.2(2)
C8 C9 C10 C11 1.7(4)
N1 C10 C11 C12 177.3(2)
C9 C10 C11 C12 -2.6(4)
C10 C11 C12 C7 1.3(4)
C8 C7 C12 C11 1.1(4)
P1 C7 C12 C11 179.8(2)
C7 P1 C15 C20 -69.8(2)
C21 P1 C15 C20 41.1(2)
Rh1 P1 C15 C20 161.20(17)
C7 P1 C15 C16 56.9(2)
C21 P1 C15 C16 167.77(18)
Rh1 P1 C15 C16 -72.14(18)
C20 C15 C16 C17 -56.8(3)
P1 C15 C16 C17 173.02(18)
C15 C16 C17 C18 54.4(3)
C16 C17 C18 C19 -53.7(3)
C17 C18 C19 C20 55.4(3)
C16 C15 C20 C19 58.4(3)
P1 C15 C20 C19 -175.11(18)
C18 C19 C20 C15 -58.0(3)
C7 P1 C21 C26 -63.5(2)
C15 P1 C21 C26 -174.56(18)
Rh1 P1 C21 C26 65.87(19)
C7 P1 C21 C22 174.49(18)
C15 P1 C21 C22 63.4(2)
Rh1 P1 C21 C22 -56.16(19)
C22 C21 C26 C25 -56.4(3)
P1 C21 C26 C25 -178.32(18)
C21 C26 C25 C24 58.0(3)
C26 C25 C24 C23 -57.0(3)
C25 C24 C23 C22 56.4(3)
C24 C23 C22 C21 -56.6(3)
C26 C21 C22 C23 55.9(3)
P1 C21 C22 C23 179.8(2)
Rh1 O3 C4 C3 2.1(4)
Rh1 O3 C4 C6 -177.80(17)
O3 C4 C3 C2 -3.6(5)
C6 C4 C3 C2 176.3(3)
Rh1 O2 C2 C3 1.0(4)
Rh1 O2 C2 C5 -179.18(18)
C4 C3 C2 O2 1.9(5)
C4 C3 C2 C5 -178.0(3)
